data_1576317
loop_
_publ_author_name
'Garc\'ia-Calvo, Jos\'e'
'Modino-Montes, Mar\'ia'
'Romero-Mu\~niz, Ignacio'
'Torres, Tom\'as'

_publ_section_title
;
 Controlling optoelectronic properties and aggregation of planar dipoles
 through symmetry-preserving modifications
;
_journal_name_full 'Chemical Science'
_journal_paper_doi 10.1039/D5SC06682D
_journal_year 2025
_chemical_formula_moiety 'C64.5 H51.75 F12 N O6'
_chemical_formula_sum 'C64.5 H51.75 F12 N O6'
_chemical_formula_weight 1164.82
_chemical_name_systematic 'JG162 150K / 4b 150K'
_space_group_crystal_system monoclinic
_space_group_IT_number 14
_space_group_name_Hall '-P 2ybc'
_space_group_name_H-M_alt 'P 1 21/c 1'
_atom_sites_solution_hydrogens geom
_audit_creation_date 2025-07-09
_audit_creation_method
;
Olex2 1.5-ac5-024
(compiled 2022.04.12 svn.rca3783a0 for Rigaku Oxford Diffraction, GUI svn.r6498)
;
_audit_update_record
;
2025-08-30 deposited with the CCDC.	2025-11-14 downloaded from the CCDC.
;
_cell_angle_alpha 90
_cell_angle_beta 109.319(10)
_cell_angle_gamma 90
_cell_formula_units_Z 4
_cell_length_a 17.5665(16)
_cell_length_b 21.8949(10)
_cell_length_c 17.2854(15)
_cell_measurement_reflns_used 7758
_cell_measurement_temperature 150.00(10)
_cell_measurement_theta_max 67.6640
_cell_measurement_theta_min 2.6730
_cell_volume 6273.9(9)
_computing_cell_refinement 'CrysAlisPro 1.171.43.144a (Rigaku OD, 2024)'
_computing_data_collection 'CrysAlisPro system (CCD 43.144a (release 23-01-2025))'
_computing_data_reduction 'CrysAlisPro 1.171.43.144a (Rigaku OD, 2024)'
_computing_molecular_graphics 'Olex2 1.5-ac5-024 (Dolomanov et al., 2009)'
_computing_publication_material 'Olex2 1.5-ac5-024 (Dolomanov et al., 2009)'
_computing_structure_refinement 'SHELXL 2019/3 (Sheldrick, 2015)'
_computing_structure_solution 'SHELXT 2018/2 (Sheldrick, 2018)'
_diffrn_ambient_temperature 150.15
_diffrn_detector_area_resol_mean 10.0000
_diffrn_detector_type 'HyPix-Arc 100'
_diffrn_measured_fraction_theta_full 0.997
_diffrn_measured_fraction_theta_max 0.997
_diffrn_measurement_details
;
List of Runs (angles in degrees, time in seconds):

  # Type    Start    End  Width  t~exp~   \w     \q     \k     \f   Frames
#--------------------------------------------------------------------------
  1  \w    -24.00  28.00   0.50    0.84    --   50.52 -10.00 -61.00  104
  2  \w    -16.00 126.00   0.50    0.84    --   50.52  10.00 111.00  284
  3  \w   -127.00  15.00   0.50    0.84    --  -51.77 -10.00 -61.00  284
  4  \w   -162.00 -21.00   0.50   11.15    --  -87.38 -10.00 -61.00  282
  5  \w     36.00 177.00   0.50   11.15    --  102.49  10.00 111.00  282
  6  \w     19.00 103.00   0.50    0.84    --   50.52-125.00-180.00  168
  7  \w    -45.00 -13.00   0.50   11.15    --  -87.38  45.00  90.00   64
  8  \w    -43.00 -12.00   0.50   11.15    --  -87.38  45.00-120.00   62
  9  \w    -68.00 -24.00   0.50   11.15    --  -87.38  61.00-150.00   88
 10  \w    -46.00 -12.00   0.50   11.15    --  -87.38  45.00 120.00   68
 11  \w    -66.00 -25.00   0.50   11.15    --  -87.38  77.00 -60.00   82
 12  \w   -101.00 -69.00   0.50   11.15    --  -87.38  77.00 -60.00   64
 13  \w     77.00 105.00   0.50   11.15    --  102.49 -95.00-150.00   56
 14  \w     36.00  62.00   0.50   11.15    --  102.49 -95.00-150.00   52
 15  \w     28.00  53.00   0.50   11.15    --  102.49 -45.00-120.00   50
 16  \w     34.00  59.00   0.50   11.15    --  102.49-125.00  30.00   50
 17  \w     26.00  51.00   0.50   11.15    --  102.49 -45.00-180.00   50
 18  \w     69.00 111.00   0.50   11.15    --  102.49-125.00-120.00   84
 19  \w     71.00  99.00   0.50   11.15    --  102.49-125.00-150.00   56
 20  \w     29.00  74.00   0.50   11.15    --  102.49 -61.00 -60.00   90
 21  \w     29.00  57.00   0.50   11.15    --  102.49 -61.00-120.00   56
 22  \w     35.00  62.00   0.50   11.15    --  102.49 -61.00-150.00   54
 23  \w     40.00  88.00   0.50   11.15    --  102.49 -95.00 -60.00   96
;
_diffrn_measurement_device 'four-circle diffractometer'
_diffrn_measurement_device_type 'XtaLAB Synergy R, HyPix-Arc 100'
_diffrn_measurement_method '\w scans'
_diffrn_radiation_type CuK\a
_diffrn_radiation_wavelength 1.54184
_diffrn_reflns_av_R_equivalents 0.1018
_diffrn_reflns_av_unetI/netI 0.0654
_diffrn_reflns_Laue_measured_fraction_full 0.997
_diffrn_reflns_Laue_measured_fraction_max 0.997
_diffrn_reflns_limit_h_max 20
_diffrn_reflns_limit_h_min -20
_diffrn_reflns_limit_k_max 9
_diffrn_reflns_limit_k_min -26
_diffrn_reflns_limit_l_max 20
_diffrn_reflns_limit_l_min -20
_diffrn_reflns_number 53205
_diffrn_reflns_point_group_measured_fraction_full 0.997
_diffrn_reflns_point_group_measured_fraction_max 0.997
_diffrn_reflns_theta_full 66.587
_diffrn_reflns_theta_max 66.587
_diffrn_reflns_theta_min 2.665
_exptl_absorpt_coefficient_mu 0.880
_exptl_absorpt_correction_T_max 1.000
_exptl_absorpt_correction_T_min 0.845
_exptl_absorpt_correction_type gaussian
_exptl_absorpt_process_details
;
CrysAlisPro 1.171.43.144a (Rigaku Oxford Diffraction, 2024)
Numerical absorption correction based on gaussian integration over
a multifaceted crystal model
Empirical absorption correction using spherical harmonics,
implemented in SCALE3 ABSPACK scaling algorithm.
;
_exptl_crystal_colour 'clear intense orange'
_exptl_crystal_colour_lustre clear
_exptl_crystal_colour_modifier intense
_exptl_crystal_colour_primary orange
_exptl_crystal_density_diffrn 1.233
_exptl_crystal_description plate
_exptl_crystal_F_000 2407
_exptl_crystal_recrystallization_method 'obtained from methanol'
_exptl_crystal_size_max 0.142
_exptl_crystal_size_mid 0.126
_exptl_crystal_size_min 0.005
_refine_diff_density_max 0.379
_refine_diff_density_min -0.608
_refine_diff_density_rms 0.079
_refine_ls_extinction_method none
_refine_ls_goodness_of_fit_ref 1.082
_refine_ls_hydrogen_treatment constr
_refine_ls_matrix_type full
_refine_ls_number_parameters 874
_refine_ls_number_reflns 11042
_refine_ls_number_restraints 966
_refine_ls_restrained_S_all 1.063
_refine_ls_R_factor_all 0.1691
_refine_ls_R_factor_gt 0.1196
_refine_ls_shift/su_max 0.000
_refine_ls_shift/su_mean 0.000
_refine_ls_structure_factor_coef Fsqd
_refine_ls_weighting_details 'w=1/[\s^2^(Fo^2^)+(0.2300P)^2^+1.9900P] where P=(Fo^2^+2Fc^2^)/3'
_refine_ls_weighting_scheme calc
_refine_ls_wR_factor_gt 0.3437
_refine_ls_wR_factor_ref 0.3921
_reflns_Friedel_coverage 0.000
_reflns_number_gt 5797
_reflns_number_total 11042
_reflns_threshold_expression 'I > 2\s(I)'
_cod_data_source_file d5sc06682d2.cif
_cod_data_source_block 04423c
_cod_original_formula_sum 'C64.50 H51.75 F12 N O6'
_cod_database_code 1576317
_shelx_shelxl_version_number 2019/3
_shelx_space_group_comment
;
The symmetry employed for this shelxl refinement is uniquely defined
by the following loop, which should always be used as a source of
symmetry information in preference to the above space-group names.
They are only intended as comments.
;
_shelx_estimated_absorpt_t_max 0.996
_shelx_estimated_absorpt_t_min 0.885
_olex2_refinement_description
;
1. Fixed Uiso
 At 1.2 times of:
  All C(H) groups, All C(H,H) groups
 At 1.5 times of:
  All C(H,H,H) groups
2. Restrained distances
 C23-C24A = C24A-C25A = C25A-C26A = C26A-C27A = C27A-C28A
 1.5 with sigma of 0.02
 C23-C24B = C24B-C25B = C25B-C26B = C26B-C27B = C27B-C28B
 1.5 with sigma of 0.02
 C23-C29A = C29A-C30A = C30A-C31A = C31A-C32A = C32A-C33A
 1.5 with sigma of 0.02
 C23-C29B = C29B-C30B = C30B-C31B = C31B-C32B = C32B-C33B
 1.5 with sigma of 0.02
 C56-F1A = C56-F1B = C56-F2A = C56-F2B = C56-F3A = C56-F3B
 1.33 with sigma of 0.02
 C57-F4A = C57-F4B = C57-F5A = C57-F5B = C57-F6A = C57-F6B
 1.33 with sigma of 0.02
 C64-F7A = C64-F7B = C64-F8A = C64-F8B = C64-F9A = C64-F9B
 1.33 with sigma of 0.02
 C65-F10A = C65-F10B = C65-F11A = C65-F11B = C65-F12A = C65-F12B
 1.33 with sigma of 0.02
 C23-C25A = C24A-C26A = C25A-C27A = C26A-C28A
 2.5 with sigma of 0.04
 C23-C25B = C24B-C26B = C25B-C27B = C26B-C28B
 2.5 with sigma of 0.04
 C23-C30A = C29A-C31A = C30A-C32A = C31A-C33A
 2.5 with sigma of 0.04
 C23-C30B = C29B-C31B = C30B-C32B = C31B-C33B
 2.5 with sigma of 0.04
 F1A-F2A = F2A-F3A = F3A-F1A = F1B-F2B = F2B-F3B = F3B-F1B
 2.05 with sigma of 0.04
 F4A-F5A = F5A-F6A = F6A-F4A = F4B-F5B = F5B-F6B = F6B-F4B
 2.05 with sigma of 0.04
 F7A-F8A = F8A-F9A = F9A-F7A = F7B-F8B = F8B-F9B = F9B-F7B
 2.05 with sigma of 0.04
 F10A-F11A = F11A-F12A = F12A-F10A = F10B-F11B = F11B-F12B = F12B-F10B
 2.05 with sigma of 0.04
3. Uiso/Uaniso restraints and constraints
Uanis(F1A) = Uanis(F2A) = Uanis(F3A) = Uanis(F1B) = Uanis(F2B) = Uanis(F3B)
Uanis(F4A) = Uanis(F5A) = Uanis(F6A) = Uanis(F4B) = Uanis(F5B) = Uanis(F6B)
Uanis(F9B) = Uanis(F7B) = Uanis(F8B) = Uanis(F9A) = Uanis(F7A) = Uanis(F8A)
4. Rigid body (RIGU) restrains
 All non-hydrogen atoms
 with sigma for 1-2 distances of 0.004 and sigma for 1-3 distances of 0.004
5. Others
 Sof(F1B)=Sof(F2B)=Sof(F3B)=1-FVAR(1)
 Sof(F1A)=Sof(F2A)=Sof(F3A)=FVAR(1)
 Sof(F4B)=Sof(F5B)=Sof(F6B)=1-FVAR(2)
 Sof(F4A)=Sof(F5A)=Sof(F6A)=FVAR(2)
 Sof(F7B)=Sof(F8B)=Sof(F9B)=1-FVAR(3)
 Sof(F7A)=Sof(F8A)=Sof(F9A)=FVAR(3)
 Sof(F10B)=Sof(F11B)=Sof(F12B)=1-FVAR(4)
 Sof(F10A)=Sof(F11A)=Sof(F12A)=FVAR(4)
 Sof(H23B)=Sof(C24B)=Sof(H24C)=Sof(H24D)=Sof(C25B)=Sof(H25C)=Sof(H25D)=
 Sof(C26B)=Sof(H26C)=Sof(H26D)=Sof(C27B)=Sof(H27C)=Sof(H27D)=Sof(C28B)=
 Sof(H28D)=Sof(H28E)=Sof(H28F)=Sof(C29B)=Sof(H29C)=Sof(H29D)=Sof(C30B)=
 Sof(H30C)=Sof(H30D)=Sof(C31B)=Sof(H31C)=Sof(H31D)=1-FVAR(5)
 Sof(C32B)=Sof(H32C)=Sof(H32D)=Sof(C33B)=Sof(H33D)=Sof(H33E)=Sof(H33F)=0.75*(1-
 FVAR(6))
 Sof(C32A)=Sof(H32A)=Sof(H32B)=Sof(C33A)=Sof(H33A)=Sof(H33B)=Sof(H33C)=0.75*
 FVAR(6)
 Sof(H23A)=Sof(C24A)=Sof(H24A)=Sof(H24B)=Sof(C25A)=Sof(H25A)=Sof(H25B)=
 Sof(C26A)=Sof(H26A)=Sof(H26B)=Sof(C27A)=Sof(H27A)=Sof(H27B)=Sof(C28A)=
 Sof(H28A)=Sof(H28B)=Sof(H28C)=Sof(C29A)=Sof(H29A)=Sof(H29B)=Sof(C30A)=
 Sof(H30A)=Sof(H30B)=Sof(C31A)=Sof(H31A)=Sof(H31B)=FVAR(5)
6.a Ternary CH refined with riding coordinates:
 C23(H23A), C23(H23B)
6.b Secondary CH2 refined with riding coordinates:
 C24A(H24A,H24B), C24B(H24C,H24D), C25A(H25A,H25B), C25B(H25C,H25D), C26A(H26A,
 H26B), C26B(H26C,H26D), C27A(H27A,H27B), C27B(H27C,H27D), C29A(H29A,H29B),
 C29B(H29C,H29D), C30A(H30A,H30B), C30B(H30C,H30D), C31A(H31A,H31B), C31B(H31C,
 H31D), C32A(H32A,H32B), C32B(H32C,H32D)
6.c Me refined with riding coordinates:
 C28A(H28A,H28B,H28C), C28B(H28D,H28E,H28F), C33A(H33A,H33B,H33C), C33B(H33D,
 H33E,H33F)
6.d Aromatic/amide H refined with riding coordinates:
 C7(H7), C11(H11), C14(H14), C16(H16), C18(H18), C20(H20), C35(H35), C37(H37),
 C39(H39), C43(H43), C45(H45), C47(H47), C51(H51), C53(H53), C55(H55), C59(H59),
  C61(H61), C63(H63)
6.e Idealised Me refined as rotating group:
 C40(H40A,H40B,H40C), C41(H41A,H41B,H41C), C48(H48A,H48B,H48C), C49(H49A,H49B,
 H49C)
;
_smtbx_masks_special_details
;
A solvent mask was calculated and 294 electrons were 
found in a volume of 1014 A^3^ in 1 void per unit cell. 
This is consistent with the presence of 
7.5[H2O] per Asymmetric Unit 
which account for 300 electrons 
per unit cell.
;
_olex2_exptl_crystal_mounting_method 'placed on a MiTeGen micromount'
_olex2_submission_original_sample_id 04423c
_olex2_submission_special_instructions 'No special instructions were received'
_oxdiff_exptl_absorpt_empirical_details
;
Empirical correction (ABSPACK) includes:
- Absorption correction using spherical harmonics
- Frame scaling
- Detector area scaling
;

loop_
_space_group_symop_operation_xyz
'x, y, z'
'-x, y+1/2, -z+1/2'
'-x, -y, -z'
'x, -y-1/2, z-1/2'

loop_
_atom_site_label
_atom_site_type_symbol
_atom_site_fract_x
_atom_site_fract_y
_atom_site_fract_z
_atom_site_U_iso_or_equiv
_atom_site_adp_type
_atom_site_occupancy
_atom_site_site_symmetry_order
_atom_site_calc_flag
_atom_site_refinement_flags_posn
_atom_site_refinement_flags_adp
_atom_site_refinement_flags_occupancy
_atom_site_disorder_assembly
_atom_site_disorder_group
F1A F 0.1956(7) 0.2097(6) 0.5525(8) 0.1220(15) Uani 0.493(6) 1 d D . P A 1
F1B F 0.1762(8) 0.2244(6) 0.5555(8) 0.1220(15) Uani 0.507(6) 1 d D . P A 2
F2A F 0.1445(7) 0.1504(4) 0.4531(6) 0.1220(15) Uani 0.493(6) 1 d D . P A 1
F2B F 0.1947(7) 0.1588(4) 0.4757(6) 0.1220(15) Uani 0.507(6) 1 d D . P A 2
F3A F 0.0681(5) 0.2112(5) 0.4866(7) 0.1220(15) Uani 0.493(6) 1 d D . P A 1
F3B F 0.0765(6) 0.1765(5) 0.4586(6) 0.1220(15) Uani 0.507(6) 1 d D . P A 2
F4A F 0.0650(13) 0.2322(7) 0.1530(11) 0.1141(12) Uani 0.300(11) 1 d D . P B 1
F4B F 0.1018(5) 0.2396(3) 0.1632(5) 0.1141(12) Uani 0.700(11) 1 d D . P B 2
F5A F -0.0207(8) 0.2883(10) 0.1782(10) 0.1141(12) Uani 0.300(11) 1 d D . P B 1
F5B F -0.0096(4) 0.2549(4) 0.1810(4) 0.1141(12) Uani 0.700(11) 1 d D . P B 2
F6A F 0.0779(11) 0.3287(9) 0.1484(13) 0.1141(12) Uani 0.300(11) 1 d D . P B 1
F6B F 0.0529(5) 0.3297(4) 0.1459(6) 0.1141(12) Uani 0.700(11) 1 d D . P B 2
F7A F 0.2317(9) 0.8379(8) 0.5004(9) 0.1381(17) Uani 0.489(9) 1 d D . P C 1
F7B F 0.2583(8) 0.8397(7) 0.5034(8) 0.1381(17) Uani 0.511(9) 1 d D . P C 2
F8A F 0.2687(8) 0.8859(5) 0.4131(9) 0.1381(17) Uani 0.489(9) 1 d D . P C 1
F8B F 0.2323(9) 0.8969(4) 0.3991(8) 0.1381(17) Uani 0.511(9) 1 d D . P C 2
F9A F 0.1479(7) 0.8817(5) 0.3883(8) 0.1381(17) Uani 0.489(9) 1 d D . P C 1
F9B F 0.1379(7) 0.8576(4) 0.4297(8) 0.1381(17) Uani 0.511(9) 1 d D . P C 2
F10A F 0.1104(17) 0.6994(9) 0.1124(17) 0.190(12) Uani 0.42(3) 1 d D . P D 1
F10B F 0.1413(16) 0.6964(6) 0.1107(7) 0.159(6) Uani 0.58(3) 1 d D . P D 2
F11A F 0.0936(19) 0.7927(13) 0.1199(16) 0.159(10) Uani 0.42(3) 1 d D . P D 1
F11B F 0.0745(7) 0.7720(9) 0.1221(13) 0.135(5) Uani 0.58(3) 1 d D . P D 2
F12A F 0.2017(16) 0.7590(16) 0.1128(19) 0.153(8) Uani 0.42(3) 1 d D . P D 1
F12B F 0.1893(12) 0.7850(13) 0.1174(15) 0.185(9) Uani 0.58(3) 1 d D . P D 2
O1 O 0.6975(2) 0.40073(15) 0.8145(3) 0.0795(11) Uani 1 1 d . . . . .
O2 O 0.7269(2) 0.60155(15) 0.7988(2) 0.0759(10) Uani 1 1 d . . . . .
O3 O 0.6136(3) 0.18471(14) 0.6847(3) 0.0869(12) Uani 1 1 d . . . . .
O4 O 0.5799(2) 0.26279(14) 0.9289(2) 0.0724(10) Uani 1 1 d . . . . .
O5 O 0.7049(3) 0.80929(16) 0.6574(3) 0.0907(13) Uani 1 1 d . . . . .
O6 O 0.6353(3) 0.76650(14) 0.8969(2) 0.0741(10) Uani 1 1 d . . . . .
N1 N 0.6989(3) 0.50367(18) 0.8193(3) 0.0707(11) Uani 1 1 d . . . . .
C1 C 0.6638(3) 0.4479(2) 0.7865(3) 0.0628(12) Uani 1 1 d . . . . .
C2 C 0.5886(3) 0.4500(2) 0.7167(3) 0.0599(11) Uani 1 1 d . . . . .
C3 C 0.5603(3) 0.50646(19) 0.6777(3) 0.0564(11) Uani 1 1 d . . . . .
C4 C 0.6040(3) 0.5617(2) 0.7091(3) 0.0589(11) Uani 1 1 d . . . . .
C5 C 0.6805(3) 0.5583(2) 0.7776(3) 0.0637(12) Uani 1 1 d . . . . .
C6 C 0.5435(3) 0.39716(19) 0.6907(3) 0.0607(12) Uani 1 1 d . . . . .
C7 C 0.4738(3) 0.4006(2) 0.6229(3) 0.0631(12) Uani 1 1 d . . . . .
H7 H 0.444175 0.364151 0.603728 0.076 Uiso 1 1 calc R U . . .
C8 C 0.4456(3) 0.4543(2) 0.5821(3) 0.0595(11) Uani 1 1 d . . . . .
C9 C 0.4880(3) 0.50927(19) 0.6098(3) 0.0563(11) Uani 1 1 d . . . . .
C10 C 0.4612(3) 0.56679(19) 0.5727(3) 0.0575(11) Uani 1 1 d . . . . .
C11 C 0.5041(3) 0.61852(19) 0.6052(3) 0.0579(11) Uani 1 1 d . . . . .
H11 H 0.485686 0.656641 0.579542 0.069 Uiso 1 1 calc R U . . .
C12 C 0.5740(3) 0.61756(19) 0.6748(3) 0.0577(11) Uani 1 1 d . . . . .
C13 C 0.3713(3) 0.4560(2) 0.5103(3) 0.0605(11) Uani 1 1 d . . . . .
C14 C 0.3248(3) 0.4052(2) 0.4803(3) 0.0660(13) Uani 1 1 d . . . . .
H14 H 0.343084 0.367038 0.505889 0.079 Uiso 1 1 calc R U . . .
C15 C 0.2527(3) 0.4061(2) 0.4149(3) 0.0678(13) Uani 1 1 d . . . . .
C16 C 0.2273(4) 0.4618(2) 0.3776(4) 0.0754(14) Uani 1 1 d . . . . .
H16 H 0.178870 0.463651 0.332048 0.091 Uiso 1 1 calc R U . . .
C17 C 0.2713(3) 0.5159(2) 0.4056(3) 0.0697(13) Uani 1 1 d . . . . .
C18 C 0.2413(4) 0.5733(2) 0.3697(4) 0.0774(15) Uani 1 1 d . . . . .
H18 H 0.192434 0.574696 0.324558 0.093 Uiso 1 1 calc R U . . .
C19 C 0.2812(3) 0.6263(2) 0.3989(4) 0.0691(13) Uani 1 1 d . . . . .
C20 C 0.3531(3) 0.6239(2) 0.4658(3) 0.0672(13) Uani 1 1 d . . . . .
H20 H 0.380289 0.661046 0.486338 0.081 Uiso 1 1 calc R U . . .
C21 C 0.3860(3) 0.5696(2) 0.5031(3) 0.0606(12) Uani 1 1 d . . . . .
C22 C 0.3427(3) 0.5135(2) 0.4726(3) 0.0620(12) Uani 1 1 d . . . . .
C23 C 0.7609(4) 0.5030(3) 0.9034(4) 0.0924(17) Uani 1 1 d D . . . .
H23A H 0.750601 0.547247 0.910567 0.111 Uiso 0.456(11) 1 calc R U P E 1
H23B H 0.742345 0.461882 0.914886 0.111 Uiso 0.544(11) 1 calc R U P E 2
C24A C 0.7362(8) 0.4877(6) 0.9721(8) 0.087(4) Uani 0.456(11) 1 d D . P E 1
H24A H 0.784271 0.488819 1.022278 0.104 Uiso 0.456(11) 1 calc R U P E 1
H24B H 0.715742 0.445238 0.965123 0.104 Uiso 0.456(11) 1 calc R U P E 1
C24B C 0.7234(9) 0.5341(7) 0.9643(8) 0.102(4) Uani 0.544(11) 1 d D . P E 2
H24C H 0.752701 0.517863 1.019613 0.122 Uiso 0.544(11) 1 calc R U P E 2
H24D H 0.736237 0.578177 0.965436 0.122 Uiso 0.544(11) 1 calc R U P E 2
C25A C 0.6735(11) 0.5277(10) 0.9848(11) 0.095(5) Uani 0.456(11) 1 d D . P E 1
H25A H 0.626125 0.527393 0.934059 0.115 Uiso 0.456(11) 1 calc R U P E 1
H25B H 0.694628 0.570043 0.992933 0.115 Uiso 0.456(11) 1 calc R U P E 1
C25B C 0.6344(10) 0.5290(9) 0.9520(9) 0.102(5) Uani 0.544(11) 1 d D . P E 2
H25C H 0.620161 0.485126 0.945396 0.122 Uiso 0.544(11) 1 calc R U P E 2
H25D H 0.604966 0.549128 0.899249 0.122 Uiso 0.544(11) 1 calc R U P E 2
C26A C 0.6458(11) 0.5118(7) 1.0548(10) 0.104(5) Uani 0.456(11) 1 d D . P E 1
H26A H 0.625979 0.469118 1.046366 0.125 Uiso 0.456(11) 1 calc R U P E 1
H26B H 0.693902 0.511940 1.104914 0.125 Uiso 0.456(11) 1 calc R U P E 1
C26B C 0.6011(13) 0.5547(7) 1.0163(10) 0.134(6) Uani 0.544(11) 1 d D . P E 2
H26C H 0.624247 0.595907 1.031737 0.161 Uiso 0.544(11) 1 calc R U P E 2
H26D H 0.542068 0.559589 0.990582 0.161 Uiso 0.544(11) 1 calc R U P E 2
C27A C 0.5827(14) 0.5488(9) 1.0727(15) 0.125(7) Uani 0.456(11) 1 d D . P E 1
H27A H 0.530616 0.542521 1.028327 0.150 Uiso 0.456(11) 1 calc R U P E 1
H27B H 0.596934 0.592556 1.072986 0.150 Uiso 0.456(11) 1 calc R U P E 1
C27B C 0.6163(14) 0.5185(8) 1.0925(10) 0.122(6) Uani 0.544(11) 1 d D . P E 2
H27C H 0.600933 0.475607 1.076612 0.146 Uiso 0.544(11) 1 calc R U P E 2
H27D H 0.675076 0.518919 1.122352 0.146 Uiso 0.544(11) 1 calc R U P E 2
C28A C 0.573(3) 0.5331(12) 1.153(2) 0.153(16) Uani 0.456(11) 1 d D . P E 1
H28A H 0.530517 0.558860 1.161343 0.230 Uiso 0.456(11) 1 calc R U P E 1
H28B H 0.557351 0.490063 1.152605 0.230 Uiso 0.456(11) 1 calc R U P E 1
H28C H 0.623705 0.540127 1.197290 0.230 Uiso 0.456(11) 1 calc R U P E 1
C28B C 0.5747(15) 0.5377(15) 1.1505(12) 0.129(11) Uani 0.544(11) 1 d D . P E 2
H28D H 0.589836 0.510202 1.197917 0.193 Uiso 0.544(11) 1 calc R U P E 2
H28E H 0.590690 0.579542 1.168935 0.193 Uiso 0.544(11) 1 calc R U P E 2
H28F H 0.516230 0.536046 1.123000 0.193 Uiso 0.544(11) 1 calc R U P E 2
C29A C 0.8439(8) 0.5161(7) 0.9149(10) 0.091(4) Uani 0.456(11) 1 d D . P E 1
H29A H 0.877326 0.508090 0.972509 0.109 Uiso 0.456(11) 1 calc R U P E 1
H29B H 0.850138 0.559566 0.902581 0.109 Uiso 0.456(11) 1 calc R U P E 1
C29B C 0.8431(8) 0.4785(9) 0.9128(13) 0.118(5) Uani 0.544(11) 1 d D . P E 2
H29C H 0.877400 0.486738 0.970060 0.142 Uiso 0.544(11) 1 calc R U P E 2
H29D H 0.837730 0.433546 0.907192 0.142 Uiso 0.544(11) 1 calc R U P E 2
C30A C 0.8712(10) 0.4754(10) 0.8577(13) 0.085(5) Uani 0.456(11) 1 d D . P E 1
H30A H 0.857013 0.432819 0.866363 0.103 Uiso 0.456(11) 1 calc R U P E 1
H30B H 0.838943 0.486572 0.800710 0.103 Uiso 0.456(11) 1 calc R U P E 1
C30B C 0.8893(14) 0.4987(11) 0.8596(15) 0.128(8) Uani 0.544(11) 1 d D . P E 2
H30C H 0.889639 0.543868 0.859044 0.154 Uiso 0.544(11) 1 calc R U P E 2
H30D H 0.859903 0.484937 0.802949 0.154 Uiso 0.544(11) 1 calc R U P E 2
C31A C 0.9559(10) 0.476(2) 0.8637(13) 0.142(13) Uani 0.456(11) 1 d D . P E 1
H31A H 0.979449 0.507216 0.906785 0.171 Uiso 0.456(11) 1 calc R U P E 1
H31B H 0.976124 0.436563 0.889845 0.171 Uiso 0.456(11) 1 calc R U P E 1
C31B C 0.9739(14) 0.4772(15) 0.8818(17) 0.169(11) Uani 0.544(11) 1 d D . P E 2
H31C H 1.010706 0.512452 0.900307 0.203 Uiso 0.544(11) 1 calc R U P E 2
H31D H 0.985098 0.448085 0.928106 0.203 Uiso 0.544(11) 1 calc R U P E 2
C32A C 1.0010(14) 0.4849(15) 0.8083(17) 0.116(10) Uani 0.342(9) 1 d D . P E 1
H32A H 1.006409 0.529451 0.801640 0.140 Uiso 0.342(9) 1 calc R U P E 1
H32B H 0.967824 0.468734 0.754106 0.140 Uiso 0.342(9) 1 calc R U P E 1
C32B C 0.9901(13) 0.4470(11) 0.8122(14) 0.118(7) Uani 0.408(9) 1 d D . P E 2
H32C H 0.946686 0.458014 0.760849 0.142 Uiso 0.408(9) 1 calc R U P E 2
H32D H 0.988337 0.402210 0.819121 0.142 Uiso 0.408(9) 1 calc R U P E 2
C33A C 1.0833(13) 0.457(2) 0.829(2) 0.101(10) Uani 0.342(9) 1 d D . P E 1
H33A H 1.105925 0.467232 0.785628 0.151 Uiso 0.342(9) 1 calc R U P E 1
H33B H 1.118368 0.474026 0.881218 0.151 Uiso 0.342(9) 1 calc R U P E 1
H33C H 1.079573 0.412977 0.833424 0.151 Uiso 0.342(9) 1 calc R U P E 1
C33B C 1.0694(15) 0.464(2) 0.8041(19) 0.142(13) Uani 0.408(9) 1 d D . P E 2
H33D H 1.076134 0.442235 0.757024 0.212 Uiso 0.408(9) 1 calc R U P E 2
H33E H 1.071249 0.507912 0.795742 0.212 Uiso 0.408(9) 1 calc R U P E 2
H33F H 1.112948 0.452043 0.854082 0.212 Uiso 0.408(9) 1 calc R U P E 2
C34 C 0.5624(3) 0.3361(2) 0.7327(3) 0.0625(12) Uani 1 1 d . . . . .
C35 C 0.5787(3) 0.2878(2) 0.6902(3) 0.0653(13) Uani 1 1 d . . . . .
H35 H 0.576308 0.291912 0.634733 0.078 Uiso 1 1 calc R U . . .
C36 C 0.5995(3) 0.2310(2) 0.7325(3) 0.0664(13) Uani 1 1 d . . . . .
C37 C 0.5994(3) 0.2244(2) 0.8109(3) 0.0641(12) Uani 1 1 d . . . . .
H37 H 0.612760 0.186207 0.838225 0.077 Uiso 1 1 calc R U . . .
C38 C 0.5794(3) 0.2743(2) 0.8507(3) 0.0630(12) Uani 1 1 d . . . . .
C39 C 0.5594(3) 0.3303(2) 0.8113(3) 0.0626(12) Uani 1 1 d . . . . .
H39 H 0.544045 0.363857 0.837832 0.075 Uiso 1 1 calc R U . . .
C40 C 0.6363(6) 0.1275(3) 0.7258(5) 0.114(3) Uani 1 1 d . . . . .
H40A H 0.649341 0.098465 0.688917 0.170 Uiso 1 1 calc R U . . .
H40B H 0.591436 0.111598 0.741636 0.170 Uiso 1 1 calc R U . . .
H40C H 0.683569 0.133350 0.774866 0.170 Uiso 1 1 calc R U . . .
C41 C 0.5543(5) 0.3111(3) 0.9697(4) 0.0876(18) Uani 1 1 d . . . . .
H41A H 0.498486 0.322062 0.938560 0.131 Uiso 1 1 calc R U . . .
H41B H 0.589269 0.346642 0.973766 0.131 Uiso 1 1 calc R U . . .
H41C H 0.557591 0.297712 1.024819 0.131 Uiso 1 1 calc R U . . .
C42 C 0.6076(3) 0.67764(19) 0.7100(3) 0.0605(12) Uani 1 1 d . . . . .
C43 C 0.6405(3) 0.7177(2) 0.6683(3) 0.0658(13) Uani 1 1 d . . . . .
H43 H 0.641426 0.707704 0.615151 0.079 Uiso 1 1 calc R U . . .
C44 C 0.6725(4) 0.7736(2) 0.7048(4) 0.0704(13) Uani 1 1 d . . . . .
C45 C 0.6697(3) 0.7885(2) 0.7804(4) 0.0690(13) Uani 1 1 d . . . . .
H45 H 0.690686 0.826443 0.804789 0.083 Uiso 1 1 calc R U . . .
C46 C 0.6357(3) 0.7476(2) 0.8218(3) 0.0621(12) Uani 1 1 d . . . . .
C47 C 0.6040(3) 0.6920(2) 0.7876(3) 0.0626(12) Uani 1 1 d . . . . .
H47 H 0.580607 0.664591 0.815856 0.075 Uiso 1 1 calc R U . . .
C48 C 0.7545(5) 0.8585(3) 0.6981(5) 0.104(2) Uani 1 1 d . . . . .
H48A H 0.781255 0.876390 0.661955 0.156 Uiso 1 1 calc R U . . .
H48B H 0.795196 0.843450 0.748201 0.156 Uiso 1 1 calc R U . . .
H48C H 0.721178 0.889557 0.712281 0.156 Uiso 1 1 calc R U . . .
C49 C 0.6093(5) 0.7226(3) 0.9449(4) 0.095(2) Uani 1 1 d . . . . .
H49A H 0.552713 0.711919 0.916493 0.143 Uiso 1 1 calc R U . . .
H49B H 0.614744 0.740167 0.998603 0.143 Uiso 1 1 calc R U . . .
H49C H 0.642688 0.685787 0.952241 0.143 Uiso 1 1 calc R U . . .
C50 C 0.2025(4) 0.3502(2) 0.3878(4) 0.0752(14) Uani 1 1 d . . . . .
C51 C 0.1976(4) 0.3060(2) 0.4449(4) 0.0749(14) Uani 1 1 d . . . . .
H51 H 0.228293 0.310615 0.501209 0.090 Uiso 1 1 calc R U . . .
C52 C 0.1476(4) 0.2553(3) 0.4189(4) 0.0821(15) Uani 1 1 d . . . . .
C53 C 0.1007(4) 0.2478(3) 0.3360(4) 0.0871(17) Uani 1 1 d . . . . .
H53 H 0.065337 0.213988 0.318351 0.105 Uiso 1 1 calc R U . . .
C54 C 0.1082(4) 0.2915(3) 0.2813(4) 0.0839(15) Uani 1 1 d . . . . .
C55 C 0.1588(3) 0.3422(3) 0.3050(4) 0.0788(15) Uani 1 1 d . . . . .
H55 H 0.163279 0.370739 0.265347 0.095 Uiso 1 1 calc R U . . .
C56 C 0.1425(5) 0.2090(3) 0.4774(5) 0.110(2) Uani 1 1 d D . . . .
C57 C 0.0615(4) 0.2818(4) 0.1948(5) 0.1067(19) Uani 1 1 d D . . . .
C58 C 0.2475(4) 0.6862(3) 0.3620(4) 0.0781(15) Uani 1 1 d . . . . .
C59 C 0.2144(3) 0.6900(3) 0.2754(4) 0.0811(16) Uani 1 1 d . . . . .
H59 H 0.214954 0.655477 0.242286 0.097 Uiso 1 1 calc R U . . .
C60 C 0.1810(4) 0.7451(3) 0.2396(5) 0.0918(17) Uani 1 1 d . . . . .
C61 C 0.1804(4) 0.7958(3) 0.2886(5) 0.1008(19) Uani 1 1 d . . . . .
H61 H 0.157637 0.833239 0.263654 0.121 Uiso 1 1 calc R U . . .
C62 C 0.2131(4) 0.7919(3) 0.3737(5) 0.0970(18) Uani 1 1 d . . . . .
C63 C 0.2466(4) 0.7369(2) 0.4086(4) 0.0843(17) Uani 1 1 d . . . . .
H63 H 0.269618 0.734190 0.466517 0.101 Uiso 1 1 calc R U . . .
C64 C 0.2101(6) 0.8443(3) 0.4219(6) 0.131(2) Uani 1 1 d D . . . .
C65 C 0.1480(4) 0.7497(3) 0.1500(5) 0.108(2) Uani 1 1 d D . . . .

loop_
_atom_site_aniso_label
_atom_site_aniso_U_11
_atom_site_aniso_U_22
_atom_site_aniso_U_33
_atom_site_aniso_U_23
_atom_site_aniso_U_13
_atom_site_aniso_U_12
F1A 0.113(3) 0.114(3) 0.129(3) 0.021(2) 0.027(2) -0.029(3)
F1B 0.113(3) 0.114(3) 0.129(3) 0.021(2) 0.027(2) -0.029(3)
F2A 0.113(3) 0.114(3) 0.129(3) 0.021(2) 0.027(2) -0.029(3)
F2B 0.113(3) 0.114(3) 0.129(3) 0.021(2) 0.027(2) -0.029(3)
F3A 0.113(3) 0.114(3) 0.129(3) 0.021(2) 0.027(2) -0.029(3)
F3B 0.113(3) 0.114(3) 0.129(3) 0.021(2) 0.027(2) -0.029(3)
F4A 0.109(3) 0.113(2) 0.106(2) -0.0235(17) 0.017(2) -0.018(2)
F4B 0.109(3) 0.113(2) 0.106(2) -0.0235(17) 0.017(2) -0.018(2)
F5A 0.109(3) 0.113(2) 0.106(2) -0.0235(17) 0.017(2) -0.018(2)
F5B 0.109(3) 0.113(2) 0.106(2) -0.0235(17) 0.017(2) -0.018(2)
F6A 0.109(3) 0.113(2) 0.106(2) -0.0235(17) 0.017(2) -0.018(2)
F6B 0.109(3) 0.113(2) 0.106(2) -0.0235(17) 0.017(2) -0.018(2)
F7A 0.175(5) 0.0777(19) 0.171(3) 0.005(2) 0.071(4) 0.027(3)
F7B 0.175(5) 0.0777(19) 0.171(3) 0.005(2) 0.071(4) 0.027(3)
F8A 0.175(5) 0.0777(19) 0.171(3) 0.005(2) 0.071(4) 0.027(3)
F8B 0.175(5) 0.0777(19) 0.171(3) 0.005(2) 0.071(4) 0.027(3)
F9A 0.175(5) 0.0777(19) 0.171(3) 0.005(2) 0.071(4) 0.027(3)
F9B 0.175(5) 0.0777(19) 0.171(3) 0.005(2) 0.071(4) 0.027(3)
F10A 0.125(14) 0.157(12) 0.199(19) -0.002(11) -0.068(12) -0.012(10)
F10B 0.233(18) 0.148(7) 0.082(6) 0.045(5) 0.032(8) 0.081(8)
F11A 0.20(2) 0.157(15) 0.118(11) 0.037(12) 0.052(14) 0.101(16)
F11B 0.076(5) 0.161(10) 0.145(9) 0.064(7) 0.003(5) 0.020(5)
F12A 0.130(12) 0.24(2) 0.097(11) 0.004(13) 0.047(10) 0.022(12)
F12B 0.116(10) 0.283(19) 0.123(12) 0.077(13) -0.006(7) -0.050(12)
O1 0.086(3) 0.0478(18) 0.092(3) 0.0100(17) 0.012(2) 0.0027(17)
O2 0.080(2) 0.0505(19) 0.085(3) -0.0021(17) 0.011(2) -0.0030(17)
O3 0.138(4) 0.0368(17) 0.100(3) -0.0031(17) 0.059(3) 0.0101(19)
O4 0.102(3) 0.0504(18) 0.065(2) 0.0030(15) 0.0281(19) -0.0014(17)
O5 0.127(3) 0.053(2) 0.104(3) 0.0060(19) 0.054(3) -0.019(2)
O6 0.104(3) 0.0483(18) 0.068(2) -0.0058(15) 0.026(2) 0.0008(17)
N1 0.079(3) 0.049(2) 0.076(3) 0.0010(19) 0.014(2) 0.0007(19)
C1 0.066(3) 0.042(2) 0.079(3) 0.002(2) 0.022(2) 0.004(2)
C2 0.070(3) 0.044(2) 0.066(3) 0.000(2) 0.023(2) -0.001(2)
C3 0.071(3) 0.042(2) 0.062(3) -0.0007(19) 0.030(2) -0.0012(19)
C4 0.075(3) 0.045(2) 0.060(3) -0.0014(19) 0.027(2) -0.002(2)
C5 0.076(3) 0.042(2) 0.071(3) 0.006(2) 0.022(2) 0.006(2)
C6 0.078(3) 0.038(2) 0.070(3) 0.001(2) 0.029(2) 0.002(2)
C7 0.082(3) 0.042(2) 0.066(3) 0.003(2) 0.026(2) 0.001(2)
C8 0.074(3) 0.044(2) 0.063(3) -0.0013(19) 0.025(2) 0.004(2)
C9 0.071(3) 0.042(2) 0.062(3) -0.0003(19) 0.030(2) 0.0009(19)
C10 0.071(3) 0.044(2) 0.058(3) -0.0011(19) 0.023(2) 0.007(2)
C11 0.078(3) 0.040(2) 0.059(3) -0.0032(19) 0.027(2) 0.002(2)
C12 0.077(3) 0.041(2) 0.061(3) -0.0011(19) 0.030(2) 0.004(2)
C13 0.075(3) 0.047(2) 0.064(3) 0.000(2) 0.028(2) -0.001(2)
C14 0.080(3) 0.048(2) 0.071(3) -0.006(2) 0.027(2) 0.003(2)
C15 0.070(3) 0.055(3) 0.075(3) -0.004(2) 0.019(2) 0.002(2)
C16 0.076(3) 0.067(3) 0.077(3) -0.009(3) 0.017(3) -0.003(3)
C17 0.071(3) 0.061(3) 0.075(3) 0.010(2) 0.020(3) 0.002(2)
C18 0.082(4) 0.068(3) 0.077(4) 0.008(3) 0.019(3) 0.000(3)
C19 0.075(3) 0.054(3) 0.078(3) 0.007(2) 0.025(3) 0.008(2)
C20 0.076(3) 0.049(2) 0.074(3) 0.004(2) 0.022(3) 0.000(2)
C21 0.072(3) 0.046(2) 0.064(3) 0.003(2) 0.024(2) 0.003(2)
C22 0.067(3) 0.051(2) 0.069(3) 0.001(2) 0.023(2) 0.000(2)
C23 0.096(4) 0.074(4) 0.084(4) 0.014(3) -0.002(3) 0.009(3)
C24A 0.102(9) 0.051(7) 0.083(7) 0.007(6) -0.002(6) 0.004(6)
C24B 0.143(10) 0.067(8) 0.083(7) 0.003(6) 0.022(8) 0.004(8)
C25A 0.098(13) 0.065(9) 0.105(13) 0.020(9) 0.009(9) 0.008(9)
C25B 0.157(12) 0.073(8) 0.087(10) -0.002(8) 0.056(10) -0.003(10)
C26A 0.133(14) 0.067(9) 0.103(12) 0.013(8) 0.026(9) 0.030(8)
C26B 0.200(17) 0.093(10) 0.143(12) -0.021(9) 0.101(13) -0.017(11)
C27A 0.136(17) 0.071(12) 0.17(2) 0.000(12) 0.059(14) 0.021(10)
C27B 0.176(19) 0.094(12) 0.131(12) -0.030(9) 0.100(13) -0.021(11)
C28A 0.24(4) 0.052(11) 0.20(3) -0.009(14) 0.12(3) 0.024(16)
C28B 0.107(16) 0.20(3) 0.086(12) -0.008(13) 0.035(10) 0.039(16)
C29A 0.092(7) 0.066(9) 0.093(10) -0.008(8) 0.000(6) 0.007(7)
C29B 0.085(7) 0.119(13) 0.141(14) 0.011(12) 0.026(7) -0.023(8)
C30A 0.069(7) 0.086(12) 0.077(10) -0.021(9) -0.007(7) -0.012(8)
C30B 0.150(16) 0.136(19) 0.101(13) -0.019(12) 0.044(13) -0.018(13)
C31A 0.049(8) 0.28(4) 0.078(10) 0.011(14) -0.010(6) 0.017(12)
C31B 0.139(16) 0.17(2) 0.21(3) -0.053(19) 0.075(18) -0.035(15)
C32A 0.076(14) 0.16(3) 0.116(17) 0.015(18) 0.031(12) 0.065(16)
C32B 0.089(11) 0.110(16) 0.119(14) 0.003(12) -0.017(10) 0.039(11)
C33A 0.039(8) 0.16(2) 0.07(2) -0.005(17) -0.019(9) 0.042(11)
C33B 0.098(15) 0.22(3) 0.072(18) 0.038(18) -0.016(14) 0.044(18)
C34 0.075(3) 0.043(2) 0.067(3) 0.003(2) 0.019(2) 0.000(2)
C35 0.088(4) 0.042(2) 0.067(3) 0.003(2) 0.028(3) 0.003(2)
C36 0.085(4) 0.044(2) 0.075(3) 0.000(2) 0.033(3) 0.002(2)
C37 0.077(3) 0.039(2) 0.078(3) 0.004(2) 0.028(3) 0.002(2)
C38 0.079(3) 0.050(2) 0.063(3) 0.005(2) 0.026(3) -0.004(2)
C39 0.075(3) 0.040(2) 0.072(3) -0.001(2) 0.023(3) 0.003(2)
C40 0.188(8) 0.050(3) 0.123(6) 0.009(3) 0.080(6) 0.019(4)
C41 0.126(5) 0.069(3) 0.077(4) -0.001(3) 0.046(4) 0.005(3)
C42 0.072(3) 0.039(2) 0.071(3) 0.000(2) 0.023(2) 0.004(2)
C43 0.088(4) 0.042(2) 0.071(3) 0.007(2) 0.030(3) 0.004(2)
C44 0.086(4) 0.044(2) 0.082(3) 0.011(2) 0.030(3) 0.001(2)
C45 0.087(4) 0.038(2) 0.084(3) -0.003(2) 0.032(3) -0.004(2)
C46 0.078(3) 0.045(2) 0.064(3) -0.004(2) 0.024(2) 0.005(2)
C47 0.078(3) 0.041(2) 0.068(3) -0.003(2) 0.023(3) -0.003(2)
C48 0.131(6) 0.061(3) 0.135(6) -0.003(4) 0.065(5) -0.025(3)
C49 0.149(6) 0.079(4) 0.066(4) -0.006(3) 0.048(4) -0.012(4)
C50 0.074(3) 0.062(3) 0.088(4) -0.007(3) 0.024(3) 0.000(2)
C51 0.083(4) 0.064(3) 0.078(4) 0.000(2) 0.027(3) -0.003(3)
C52 0.081(4) 0.072(3) 0.094(4) -0.017(3) 0.030(3) -0.008(3)
C53 0.086(4) 0.086(4) 0.095(4) -0.018(3) 0.038(3) -0.024(3)
C54 0.075(4) 0.074(3) 0.099(4) -0.016(3) 0.023(3) -0.004(3)
C55 0.074(4) 0.075(3) 0.087(4) -0.006(3) 0.025(3) -0.010(3)
C56 0.122(5) 0.090(4) 0.115(4) 0.000(4) 0.033(4) -0.045(4)
C57 0.094(4) 0.109(5) 0.113(5) -0.012(3) 0.029(4) -0.020(4)
C58 0.073(3) 0.068(3) 0.089(4) 0.018(3) 0.020(3) 0.007(3)
C59 0.075(4) 0.074(3) 0.088(4) 0.017(3) 0.018(3) 0.021(3)
C60 0.075(4) 0.090(4) 0.107(4) 0.031(3) 0.025(3) 0.013(3)
C61 0.093(5) 0.071(4) 0.138(5) 0.029(3) 0.038(4) 0.018(3)
C62 0.091(4) 0.073(3) 0.129(5) 0.030(3) 0.040(4) 0.012(3)
C63 0.085(4) 0.058(3) 0.099(4) 0.001(3) 0.016(3) 0.016(3)
C64 0.162(7) 0.055(3) 0.172(6) 0.016(4) 0.053(6) 0.028(4)
C65 0.094(5) 0.093(4) 0.130(5) 0.044(4) 0.028(4) 0.025(3)

loop_
_atom_type_symbol
_atom_type_description
_atom_type_scat_dispersion_real
_atom_type_scat_dispersion_imag
_atom_type_scat_source
C C 0.0181 0.0091 'International Tables Vol C Tables 4.2.6.8 and 6.1.1.4'
H H 0.0000 0.0000 'International Tables Vol C Tables 4.2.6.8 and 6.1.1.4'
F F 0.0727 0.0534 'International Tables Vol C Tables 4.2.6.8 and 6.1.1.4'
N N 0.0311 0.0180 'International Tables Vol C Tables 4.2.6.8 and 6.1.1.4'
O O 0.0492 0.0322 'International Tables Vol C Tables 4.2.6.8 and 6.1.1.4'

loop_
_exptl_crystal_face_index_h
_exptl_crystal_face_index_k
_exptl_crystal_face_index_l
_exptl_crystal_face_perp_dist
0 -1 1 0.0718
0 1 -1 0.0535
0 0 -1 0.0593
0 0 1 0.0750
0 -1 -1 0.0683
1 1 1 0.0504
-1 -1 -1 0.0484
1 0 0 0.0040
-1 0 0 0.0010
1 1 0 0.0335
1 -1 0 0.0404

loop_
_geom_angle_atom_site_label_1
_geom_angle_atom_site_label_2
_geom_angle_atom_site_label_3
_geom_angle
_geom_angle_site_symmetry_1
_geom_angle_site_symmetry_3
_geom_angle_publ_flag
C36 O3 C40 115.0(5) . . ?
C38 O4 C41 116.8(4) . . ?
C44 O5 C48 116.1(5) . . ?
C46 O6 C49 116.6(4) . . ?
C1 N1 C23 117.7(4) . . ?
C5 N1 C1 123.3(5) . . ?
C5 N1 C23 118.9(4) . . ?
O1 C1 N1 119.4(5) . . ?
O1 C1 C2 123.1(4) . . ?
N1 C1 C2 117.5(4) . . ?
C3 C2 C1 119.9(4) . . ?
C6 C2 C1 120.1(4) . . ?
C6 C2 C3 120.0(5) . . ?
C2 C3 C4 119.7(5) . . ?
C2 C3 C9 120.6(4) . . ?
C9 C3 C4 119.7(4) . . ?
C3 C4 C5 119.5(4) . . ?
C12 C4 C3 120.1(5) . . ?
C12 C4 C5 120.4(4) . . ?
O2 C5 N1 119.8(5) . . ?
O2 C5 C4 122.9(4) . . ?
N1 C5 C4 117.3(4) . . ?
C2 C6 C34 124.9(5) . . ?
C7 C6 C2 118.5(4) . . ?
C7 C6 C34 116.6(4) . . ?
C6 C7 H7 118.5 . . ?
C8 C7 C6 123.1(5) . . ?
C8 C7 H7 118.5 . . ?
C7 C8 C9 119.7(5) . . ?
C7 C8 C13 121.4(4) . . ?
C9 C8 C13 119.0(4) . . ?
C3 C9 C10 119.0(4) . . ?
C8 C9 C3 118.1(4) . . ?
C8 C9 C10 122.9(5) . . ?
C9 C10 C21 118.8(4) . . ?
C11 C10 C9 119.4(5) . . ?
C11 C10 C21 121.7(4) . . ?
C10 C11 H11 118.6 . . ?
C10 C11 C12 122.9(4) . . ?
C12 C11 H11 118.6 . . ?
C4 C12 C11 118.7(4) . . ?
C4 C12 C42 124.2(5) . . ?
C11 C12 C42 117.0(4) . . ?
C14 C13 C8 123.2(4) . . ?
C14 C13 C22 117.7(5) . . ?
C22 C13 C8 119.0(4) . . ?
C13 C14 H14 117.9 . . ?
C13 C14 C15 124.2(5) . . ?
C15 C14 H14 117.9 . . ?
C14 C15 C50 121.9(5) . . ?
C16 C15 C14 117.2(5) . . ?
C16 C15 C50 120.8(5) . . ?
C15 C16 H16 119.1 . . ?
C15 C16 C17 121.8(5) . . ?
C17 C16 H16 119.1 . . ?
C16 C17 C18 120.7(5) . . ?
C22 C17 C16 119.5(5) . . ?
C22 C17 C18 119.7(5) . . ?
C17 C18 H18 119.4 . . ?
C19 C18 C17 121.3(6) . . ?
C19 C18 H18 119.4 . . ?
C18 C19 C20 119.1(5) . . ?
C18 C19 C58 120.5(5) . . ?
C20 C19 C58 120.4(5) . . ?
C19 C20 H20 118.7 . . ?
C21 C20 C19 122.6(5) . . ?
C21 C20 H20 118.7 . . ?
C20 C21 C10 122.8(4) . . ?
C20 C21 C22 118.1(5) . . ?
C22 C21 C10 119.1(4) . . ?
C13 C22 C21 121.2(5) . . ?
C17 C22 C13 119.5(4) . . ?
C17 C22 C21 119.3(4) . . ?
N1 C23 H23A 90.4 . . ?
N1 C23 H23B 91.2 . . ?
N1 C23 C24B 108.4(7) . . ?
C24A C23 N1 119.0(7) . . ?
C24A C23 H23A 90.4 . . ?
C24A C23 C29A 120.3(10) . . ?
C24B C23 H23B 91.2 . . ?
C29A C23 N1 120.7(9) . . ?
C29A C23 H23A 90.4 . . ?
C29B C23 N1 118.2(9) . . ?
C29B C23 H23B 91.2 . . ?
C29B C23 C24B 133.3(11) . . ?
C23 C24A H24A 108.4 . . ?
C23 C24A H24B 108.4 . . ?
C23 C24A C25A 115.4(11) . . ?
H24A C24A H24B 107.5 . . ?
C25A C24A H24A 108.4 . . ?
C25A C24A H24B 108.4 . . ?
C23 C24B H24C 107.0 . . ?
C23 C24B H24D 107.0 . . ?
H24C C24B H24D 106.8 . . ?
C25B C24B C23 121.2(10) . . ?
C25B C24B H24C 107.0 . . ?
C25B C24B H24D 107.0 . . ?
C24A C25A H25A 108.2 . . ?
C24A C25A H25B 108.2 . . ?
C24A C25A C26A 116.2(13) . . ?
H25A C25A H25B 107.4 . . ?
C26A C25A H25A 108.2 . . ?
C26A C25A H25B 108.2 . . ?
C24B C25B H25C 107.3 . . ?
C24B C25B H25D 107.3 . . ?
C24B C25B C26B 119.9(14) . . ?
H25C C25B H25D 106.9 . . ?
C26B C25B H25C 107.3 . . ?
C26B C25B H25D 107.3 . . ?
C25A C26A H26A 107.2 . . ?
C25A C26A H26B 107.2 . . ?
H26A C26A H26B 106.8 . . ?
C27A C26A C25A 120.5(14) . . ?
C27A C26A H26A 107.2 . . ?
C27A C26A H26B 107.2 . . ?
C25B C26B H26C 108.1 . . ?
C25B C26B H26D 108.1 . . ?
H26C C26B H26D 107.3 . . ?
C27B C26B C25B 116.8(14) . . ?
C27B C26B H26C 108.1 . . ?
C27B C26B H26D 108.1 . . ?
C26A C27A H27A 109.0 . . ?
C26A C27A H27B 109.0 . . ?
C26A C27A C28A 113.1(19) . . ?
H27A C27A H27B 107.8 . . ?
C28A C27A H27A 109.0 . . ?
C28A C27A H27B 109.0 . . ?
C26B C27B H27C 107.9 . . ?
C26B C27B H27D 107.9 . . ?
H27C C27B H27D 107.2 . . ?
C28B C27B C26B 117.7(18) . . ?
C28B C27B H27C 107.9 . . ?
C28B C27B H27D 107.9 . . ?
C27A C28A H28A 109.5 . . ?
C27A C28A H28B 109.5 . . ?
C27A C28A H28C 109.5 . . ?
H28A C28A H28B 109.5 . . ?
H28A C28A H28C 109.5 . . ?
H28B C28A H28C 109.5 . . ?
C27B C28B H28D 109.5 . . ?
C27B C28B H28E 109.5 . . ?
C27B C28B H28F 109.5 . . ?
H28D C28B H28E 109.5 . . ?
H28D C28B H28F 109.5 . . ?
H28E C28B H28F 109.5 . . ?
C23 C29A H29A 110.0 . . ?
C23 C29A H29B 110.0 . . ?
C23 C29A C30A 108.6(11) . . ?
H29A C29A H29B 108.4 . . ?
C30A C29A H29A 110.0 . . ?
C30A C29A H29B 110.0 . . ?
C23 C29B H29C 106.8 . . ?
C23 C29B H29D 106.8 . . ?
H29C C29B H29D 106.6 . . ?
C30B C29B C23 122.1(15) . . ?
C30B C29B H29C 106.8 . . ?
C30B C29B H29D 106.8 . . ?
C29A C30A H30A 107.6 . . ?
C29A C30A H30B 107.6 . . ?
H30A C30A H30B 107.1 . . ?
C31A C30A C29A 118.7(18) . . ?
C31A C30A H30A 107.6 . . ?
C31A C30A H30B 107.6 . . ?
C29B C30B H30C 108.1 . . ?
C29B C30B H30D 108.1 . . ?
C29B C30B C31B 117(2) . . ?
H30C C30B H30D 107.3 . . ?
C31B C30B H30C 108.1 . . ?
C31B C30B H30D 108.1 . . ?
C30A C31A H31A 103.0 . . ?
C30A C31A H31B 103.0 . . ?
H31A C31A H31B 105.1 . . ?
C32A C31A C30A 136.5(19) . . ?
C32A C31A H31A 103.0 . . ?
C32A C31A H31B 103.0 . . ?
C30B C31B H31C 109.2 . . ?
C30B C31B H31D 109.2 . . ?
H31C C31B H31D 107.9 . . ?
C32B C31B C30B 112.1(19) . . ?
C32B C31B H31C 109.2 . . ?
C32B C31B H31D 109.2 . . ?
C31A C32A H32A 107.5 . . ?
C31A C32A H32B 107.5 . . ?
C31A C32A C33A 119(2) . . ?
H32A C32A H32B 107.0 . . ?
C33A C32A H32A 107.5 . . ?
C33A C32A H32B 107.5 . . ?
C31B C32B H32C 108.8 . . ?
C31B C32B H32D 108.8 . . ?
C31B C32B C33B 114(2) . . ?
H32C C32B H32D 107.7 . . ?
C33B C32B H32C 108.8 . . ?
C33B C32B H32D 108.8 . . ?
C32A C33A H33A 109.5 . . ?
C32A C33A H33B 109.5 . . ?
C32A C33A H33C 109.5 . . ?
H33A C33A H33B 109.5 . . ?
H33A C33A H33C 109.5 . . ?
H33B C33A H33C 109.5 . . ?
C32B C33B H33D 109.5 . . ?
C32B C33B H33E 109.5 . . ?
C32B C33B H33F 109.5 . . ?
H33D C33B H33E 109.5 . . ?
H33D C33B H33F 109.5 . . ?
H33E C33B H33F 109.5 . . ?
C35 C34 C6 118.6(5) . . ?
C35 C34 C39 122.5(4) . . ?
C39 C34 C6 118.8(4) . . ?
C34 C35 H35 121.3 . . ?
C34 C35 C36 117.5(5) . . ?
C36 C35 H35 121.3 . . ?
O3 C36 C35 113.5(5) . . ?
C37 C36 O3 125.2(4) . . ?
C37 C36 C35 121.2(5) . . ?
C36 C37 H37 120.4 . . ?
C36 C37 C38 119.3(4) . . ?
C38 C37 H37 120.4 . . ?
O4 C38 C37 114.8(4) . . ?
O4 C38 C39 124.2(4) . . ?
C39 C38 C37 121.0(5) . . ?
C34 C39 C38 118.4(4) . . ?
C34 C39 H39 120.8 . . ?
C38 C39 H39 120.8 . . ?
O3 C40 H40A 109.5 . . ?
O3 C40 H40B 109.5 . . ?
O3 C40 H40C 109.5 . . ?
H40A C40 H40B 109.5 . . ?
H40A C40 H40C 109.5 . . ?
H40B C40 H40C 109.5 . . ?
O4 C41 H41A 109.5 . . ?
O4 C41 H41B 109.5 . . ?
O4 C41 H41C 109.5 . . ?
H41A C41 H41B 109.5 . . ?
H41A C41 H41C 109.5 . . ?
H41B C41 H41C 109.5 . . ?
C43 C42 C12 121.8(5) . . ?
C43 C42 C47 121.2(4) . . ?
C47 C42 C12 117.0(4) . . ?
C42 C43 H43 120.2 . . ?
C42 C43 C44 119.6(5) . . ?
C44 C43 H43 120.2 . . ?
O5 C44 C43 114.0(5) . . ?
C45 C44 O5 125.8(5) . . ?
C45 C44 C43 120.2(5) . . ?
C44 C45 H45 120.2 . . ?
C44 C45 C46 119.6(4) . . ?
C46 C45 H45 120.2 . . ?
O6 C46 C45 115.5(4) . . ?
O6 C46 C47 123.0(5) . . ?
C47 C46 C45 121.5(5) . . ?
C42 C47 H47 121.0 . . ?
C46 C47 C42 117.9(5) . . ?
C46 C47 H47 121.0 . . ?
O5 C48 H48A 109.5 . . ?
O5 C48 H48B 109.5 . . ?
O5 C48 H48C 109.5 . . ?
H48A C48 H48B 109.5 . . ?
H48A C48 H48C 109.5 . . ?
H48B C48 H48C 109.5 . . ?
O6 C49 H49A 109.5 . . ?
O6 C49 H49B 109.5 . . ?
O6 C49 H49C 109.5 . . ?
H49A C49 H49B 109.5 . . ?
H49A C49 H49C 109.5 . . ?
H49B C49 H49C 109.5 . . ?
C51 C50 C15 120.9(5) . . ?
C55 C50 C15 119.6(5) . . ?
C55 C50 C51 119.5(5) . . ?
C50 C51 H51 120.0 . . ?
C52 C51 C50 120.1(6) . . ?
C52 C51 H51 120.0 . . ?
C51 C52 C53 121.1(6) . . ?
C51 C52 C56 120.5(6) . . ?
C53 C52 C56 118.4(6) . . ?
C52 C53 H53 121.3 . . ?
C54 C53 C52 117.4(6) . . ?
C54 C53 H53 121.3 . . ?
C53 C54 C55 123.1(6) . . ?
C53 C54 C57 116.8(6) . . ?
C55 C54 C57 120.1(6) . . ?
C50 C55 C54 118.8(6) . . ?
C50 C55 H55 120.6 . . ?
C54 C55 H55 120.6 . . ?
F1A C56 F2A 103.5(8) . . ?
F1A C56 F3A 106.0(9) . . ?
F1A C56 C52 119.2(8) . . ?
F1B C56 F2B 98.1(9) . . ?
F1B C56 C52 114.9(8) . . ?
F2A C56 F3A 101.2(7) . . ?
F2A C56 C52 115.5(7) . . ?
F2B C56 C52 109.4(7) . . ?
F3A C56 C52 109.6(7) . . ?
F3B C56 F1B 116.9(9) . . ?
F3B C56 F2B 95.7(7) . . ?
F3B C56 C52 117.3(8) . . ?
F4A C57 F5A 101.9(10) . . ?
F4A C57 F6A 103.6(13) . . ?
F4A C57 C54 124.6(10) . . ?
F4B C57 C54 108.3(7) . . ?
F5A C57 F6A 101.9(11) . . ?
F5A C57 C54 113.0(9) . . ?
F5B C57 F4B 101.9(6) . . ?
F5B C57 C54 115.0(7) . . ?
F6A C57 C54 109.2(10) . . ?
F6B C57 F4B 104.0(8) . . ?
F6B C57 F5B 109.6(7) . . ?
F6B C57 C54 116.4(7) . . ?
C59 C58 C19 117.9(5) . . ?
C63 C58 C19 122.7(6) . . ?
C63 C58 C59 119.4(5) . . ?
C58 C59 H59 120.5 . . ?
C60 C59 C58 119.0(6) . . ?
C60 C59 H59 120.5 . . ?
C59 C60 C61 120.3(7) . . ?
C59 C60 C65 119.3(7) . . ?
C61 C60 C65 120.3(6) . . ?
C60 C61 H61 119.8 . . ?
C62 C61 C60 120.4(6) . . ?
C62 C61 H61 119.8 . . ?
C61 C62 C64 118.9(6) . . ?
C63 C62 C61 118.7(7) . . ?
C63 C62 C64 122.4(8) . . ?
C58 C63 C62 122.1(7) . . ?
C58 C63 H63 118.9 . . ?
C62 C63 H63 118.9 . . ?
F7A C64 F8A 102.2(11) . . ?
F7A C64 F9A 116.0(11) . . ?
F7A C64 C62 118.0(9) . . ?
F7B C64 C62 113.9(9) . . ?
F8A C64 C62 106.6(9) . . ?
F8B C64 F7B 103.1(10) . . ?
F8B C64 F9B 103.0(7) . . ?
F8B C64 C62 117.1(9) . . ?
F9A C64 F8A 94.5(8) . . ?
F9A C64 C62 114.9(9) . . ?
F9B C64 F7B 101.1(11) . . ?
F9B C64 C62 116.5(8) . . ?
F10A C65 C60 114.6(13) . . ?
F10B C65 C60 114.5(7) . . ?
F11A C65 F10A 102.7(15) . . ?
F11A C65 C60 116.5(13) . . ?
F11B C65 F10B 103.2(12) . . ?
F11B C65 C60 114.2(11) . . ?
F12A C65 F10A 102.0(18) . . ?
F12A C65 F11A 103.8(17) . . ?
F12A C65 C60 115.4(16) . . ?
F12B C65 F10B 105.4(14) . . ?
F12B C65 F11B 103.8(12) . . ?
F12B C65 C60 114.5(12) . . ?

loop_
_geom_bond_atom_site_label_1
_geom_bond_atom_site_label_2
_geom_bond_distance
_geom_bond_site_symmetry_2
_geom_bond_publ_flag
F1A C56 1.324(13) . ?
F1B C56 1.326(13) . ?
F2A C56 1.354(11) . ?
F2B C56 1.437(11) . ?
F3A C56 1.368(11) . ?
F3B C56 1.306(10) . ?
F4A C57 1.317(14) . ?
F4B C57 1.382(9) . ?
F5A C57 1.383(14) . ?
F5B C57 1.330(9) . ?
F6A C57 1.392(16) . ?
F6B C57 1.324(10) . ?
F7A C64 1.290(14) . ?
F7B C64 1.387(14) . ?
F8A C64 1.420(13) . ?
F8B C64 1.316(12) . ?
F9A C64 1.334(11) . ?
F9B C64 1.351(12) . ?
F10A C65 1.335(16) . ?
F10B C65 1.335(13) . ?
F11A C65 1.321(15) . ?
F11B C65 1.314(12) . ?
F12A C65 1.321(15) . ?
F12B C65 1.309(14) . ?
O1 C1 1.208(6) . ?
O2 C5 1.224(6) . ?
O3 C36 1.380(6) . ?
O3 C40 1.429(7) . ?
O4 C38 1.374(6) . ?
O4 C41 1.423(7) . ?
O5 C44 1.386(6) . ?
O5 C48 1.417(8) . ?
O6 C46 1.365(6) . ?
O6 C49 1.439(7) . ?
N1 C1 1.402(6) . ?
N1 C5 1.379(6) . ?
N1 C23 1.501(8) . ?
C1 C2 1.465(7) . ?
C2 C3 1.417(6) . ?
C2 C6 1.391(7) . ?
C3 C4 1.439(7) . ?
C3 C9 1.418(7) . ?
C4 C5 1.471(7) . ?
C4 C12 1.385(6) . ?
C6 C7 1.389(7) . ?
C6 C34 1.504(6) . ?
C7 H7 0.9500 . ?
C7 C8 1.376(7) . ?
C8 C9 1.413(7) . ?
C8 C13 1.475(7) . ?
C9 C10 1.421(6) . ?
C10 C11 1.373(7) . ?
C10 C21 1.464(7) . ?
C11 H11 0.9500 . ?
C11 C12 1.406(7) . ?
C12 C42 1.488(7) . ?
C13 C14 1.376(7) . ?
C13 C22 1.431(7) . ?
C14 H14 0.9500 . ?
C14 C15 1.392(8) . ?
C15 C16 1.382(8) . ?
C15 C50 1.489(8) . ?
C16 H16 0.9500 . ?
C16 C17 1.410(8) . ?
C17 C18 1.423(8) . ?
C17 C22 1.400(8) . ?
C18 H18 0.9500 . ?
C18 C19 1.364(8) . ?
C19 C20 1.403(8) . ?
C19 C58 1.492(7) . ?
C20 H20 0.9500 . ?
C20 C21 1.386(7) . ?
C21 C22 1.448(7) . ?
C23 H23A 1.0000 . ?
C23 H23B 1.0000 . ?
C23 C24A 1.432(13) . ?
C23 C24B 1.569(13) . ?
C23 C29A 1.433(14) . ?
C23 C29B 1.498(14) . ?
C24A H24A 0.9900 . ?
C24A H24B 0.9900 . ?
C24A C25A 1.480(15) . ?
C24B H24C 0.9900 . ?
C24B H24D 0.9900 . ?
C24B C25B 1.511(16) . ?
C25A H25A 0.9900 . ?
C25A H25B 0.9900 . ?
C25A C26A 1.488(16) . ?
C25B H25C 0.9900 . ?
C25B H25D 0.9900 . ?
C25B C26B 1.524(15) . ?
C26A H26A 0.9900 . ?
C26A H26B 0.9900 . ?
C26A C27A 1.486(16) . ?
C26B H26C 0.9900 . ?
C26B H26D 0.9900 . ?
C26B C27B 1.484(17) . ?
C27A H27A 0.9900 . ?
C27A H27B 0.9900 . ?
C27A C28A 1.493(18) . ?
C27B H27C 0.9900 . ?
C27B H27D 0.9900 . ?
C27B C28B 1.483(16) . ?
C28A H28A 0.9800 . ?
C28A H28B 0.9800 . ?
C28A H28C 0.9800 . ?
C28B H28D 0.9800 . ?
C28B H28E 0.9800 . ?
C28B H28F 0.9800 . ?
C29A H29A 0.9900 . ?
C29A H29B 0.9900 . ?
C29A C30A 1.521(16) . ?
C29B H29C 0.9900 . ?
C29B H29D 0.9900 . ?
C29B C30B 1.482(17) . ?
C30A H30A 0.9900 . ?
C30A H30B 0.9900 . ?
C30A C31A 1.457(16) . ?
C30B H30C 0.9900 . ?
C30B H30D 0.9900 . ?
C30B C31B 1.483(18) . ?
C31A H31A 0.9900 . ?
C31A H31B 0.9900 . ?
C31A C32A 1.443(17) . ?
C31B H31C 0.9900 . ?
C31B H31D 0.9900 . ?
C31B C32B 1.481(18) . ?
C32A H32A 0.9900 . ?
C32A H32B 0.9900 . ?
C32A C33A 1.497(17) . ?
C32B H32C 0.9900 . ?
C32B H32D 0.9900 . ?
C32B C33B 1.491(19) . ?
C33A H33A 0.9800 . ?
C33A H33B 0.9800 . ?
C33A H33C 0.9800 . ?
C33B H33D 0.9800 . ?
C33B H33E 0.9800 . ?
C33B H33F 0.9800 . ?
C34 C35 1.372(7) . ?
C34 C39 1.384(7) . ?
C35 H35 0.9500 . ?
C35 C36 1.427(7) . ?
C36 C37 1.364(7) . ?
C37 H37 0.9500 . ?
C37 C38 1.397(7) . ?
C38 C39 1.390(7) . ?
C39 H39 0.9500 . ?
C40 H40A 0.9800 . ?
C40 H40B 0.9800 . ?
C40 H40C 0.9800 . ?
C41 H41A 0.9800 . ?
C41 H41B 0.9800 . ?
C41 H41C 0.9800 . ?
C42 C43 1.378(7) . ?
C42 C47 1.398(7) . ?
C43 H43 0.9500 . ?
C43 C44 1.405(7) . ?
C44 C45 1.363(8) . ?
C45 H45 0.9500 . ?
C45 C46 1.397(7) . ?
C46 C47 1.386(7) . ?
C47 H47 0.9500 . ?
C48 H48A 0.9800 . ?
C48 H48B 0.9800 . ?
C48 H48C 0.9800 . ?
C49 H49A 0.9800 . ?
C49 H49B 0.9800 . ?
C49 H49C 0.9800 . ?
C50 C51 1.406(8) . ?
C50 C55 1.393(8) . ?
C51 H51 0.9500 . ?
C51 C52 1.393(8) . ?
C52 C53 1.406(9) . ?
C52 C56 1.457(10) . ?
C53 H53 0.9500 . ?
C53 C54 1.381(9) . ?
C54 C55 1.396(8) . ?
C54 C57 1.464(10) . ?
C55 H55 0.9500 . ?
C58 C59 1.418(9) . ?
C58 C63 1.374(9) . ?
C59 H59 0.9500 . ?
C59 C60 1.393(8) . ?
C60 C61 1.399(10) . ?
C60 C65 1.467(11) . ?
C61 H61 0.9500 . ?
C61 C62 1.393(11) . ?
C62 C63 1.387(8) . ?
C62 C64 1.431(11) . ?
C63 H63 0.9500 . ?

loop_
_geom_hbond_atom_site_label_D
_geom_hbond_atom_site_label_H
_geom_hbond_atom_site_label_A
_geom_hbond_distance_DH
_geom_hbond_distance_HA
_geom_hbond_distance_DA
_geom_hbond_angle_DHA
_geom_hbond_site_symmetry_A
_geom_hbond_publ_flag
C23 H23A O2 1.00 2.19 2.750(7) 114.0 . yes
C23 H23B O1 1.00 2.13 2.737(8) 117.6 . yes
C24A H24B F7A 0.99 2.52 3.34(2) 139.1 2_646 yes
C24A H24B F8A 0.99 2.41 3.004(18) 117.9 2_646 yes
C24B H24D F2B 0.99 2.19 3.101(17) 151.9 2_656 yes
C29A H29B O2 0.99 2.49 3.004(17) 112.3 . yes
C29B H29D O1 0.99 2.56 3.075(19) 112.4 . yes
C40 H40A F8A 0.98 2.64 3.359(15) 130.3 3_666 yes
C41 H41B F7B 0.98 2.58 3.229(16) 123.9 2_646 yes
C41 H41C O3 0.98 2.64 3.514(8) 149.0 4_566 yes

loop_
_geom_torsion_atom_site_label_1
_geom_torsion_atom_site_label_2
_geom_torsion_atom_site_label_3
_geom_torsion_atom_site_label_4
_geom_torsion
_geom_torsion_site_symmetry_1
_geom_torsion_site_symmetry_2
_geom_torsion_site_symmetry_3
_geom_torsion_site_symmetry_4
_geom_torsion_publ_flag
O1 C1 C2 C3 -168.6(5) . . . . ?
O1 C1 C2 C6 13.9(8) . . . . ?
O3 C36 C37 C38 -176.2(5) . . . . ?
O4 C38 C39 C34 179.1(5) . . . . ?
O5 C44 C45 C46 -179.4(5) . . . . ?
O6 C46 C47 C42 179.8(5) . . . . ?
N1 C1 C2 C3 8.9(7) . . . . ?
N1 C1 C2 C6 -168.7(5) . . . . ?
N1 C23 C24A C25A -59.1(16) . . . . ?
N1 C23 C24B C25B 32.6(15) . . . . ?
N1 C23 C29A C30A -51.8(18) . . . . ?
N1 C23 C29B C30B 49(2) . . . . ?
C1 N1 C5 O2 -160.5(5) . . . . ?
C1 N1 C5 C4 20.1(8) . . . . ?
C1 N1 C23 C24A -66.6(9) . . . . ?
C1 N1 C23 C24B -109.2(8) . . . . ?
C1 N1 C23 C29A 111.9(9) . . . . ?
C1 N1 C23 C29B 74.5(10) . . . . ?
C1 C2 C3 C4 -2.5(7) . . . . ?
C1 C2 C3 C9 179.6(4) . . . . ?
C1 C2 C6 C7 -178.2(5) . . . . ?
C1 C2 C6 C34 4.5(8) . . . . ?
C2 C3 C4 C5 4.2(7) . . . . ?
C2 C3 C4 C12 -175.7(5) . . . . ?
C2 C3 C9 C8 -0.5(7) . . . . ?
C2 C3 C9 C10 179.5(4) . . . . ?
C2 C6 C7 C8 -2.5(8) . . . . ?
C2 C6 C34 C35 -118.5(6) . . . . ?
C2 C6 C34 C39 64.1(7) . . . . ?
C3 C2 C6 C7 4.3(7) . . . . ?
C3 C2 C6 C34 -173.0(5) . . . . ?
C3 C4 C5 O2 168.1(5) . . . . ?
C3 C4 C5 N1 -12.5(7) . . . . ?
C3 C4 C12 C11 -5.0(7) . . . . ?
C3 C4 C12 C42 170.6(5) . . . . ?
C3 C9 C10 C11 -2.5(7) . . . . ?
C3 C9 C10 C21 -179.4(4) . . . . ?
C4 C3 C9 C8 -178.4(4) . . . . ?
C4 C3 C9 C10 1.6(7) . . . . ?
C4 C12 C42 C43 117.5(6) . . . . ?
C4 C12 C42 C47 -63.0(7) . . . . ?
C5 N1 C1 O1 159.2(5) . . . . ?
C5 N1 C1 C2 -18.4(8) . . . . ?
C5 N1 C23 C24A 114.6(8) . . . . ?
C5 N1 C23 C24B 72.0(8) . . . . ?
C5 N1 C23 C29A -66.9(10) . . . . ?
C5 N1 C23 C29B -104.4(10) . . . . ?
C5 C4 C12 C11 175.0(4) . . . . ?
C5 C4 C12 C42 -9.4(7) . . . . ?
C6 C2 C3 C4 175.1(5) . . . . ?
C6 C2 C3 C9 -2.8(7) . . . . ?
C6 C7 C8 C9 -0.8(8) . . . . ?
C6 C7 C8 C13 180.0(5) . . . . ?
C6 C34 C35 C36 177.7(5) . . . . ?
C6 C34 C39 C38 -178.0(5) . . . . ?
C7 C6 C34 C35 64.1(7) . . . . ?
C7 C6 C34 C39 -113.2(6) . . . . ?
C7 C8 C9 C3 2.2(7) . . . . ?
C7 C8 C9 C10 -177.8(5) . . . . ?
C7 C8 C13 C14 1.3(8) . . . . ?
C7 C8 C13 C22 177.0(5) . . . . ?
C8 C9 C10 C11 177.5(5) . . . . ?
C8 C9 C10 C21 0.6(7) . . . . ?
C8 C13 C14 C15 177.1(5) . . . . ?
C8 C13 C22 C17 -178.5(5) . . . . ?
C8 C13 C22 C21 0.9(7) . . . . ?
C9 C3 C4 C5 -177.8(4) . . . . ?
C9 C3 C4 C12 2.2(7) . . . . ?
C9 C8 C13 C14 -178.0(5) . . . . ?
C9 C8 C13 C22 -2.3(7) . . . . ?
C9 C10 C11 C12 -0.4(7) . . . . ?
C9 C10 C21 C20 176.6(5) . . . . ?
C9 C10 C21 C22 -2.0(7) . . . . ?
C10 C11 C12 C4 4.3(7) . . . . ?
C10 C11 C12 C42 -171.7(5) . . . . ?
C10 C21 C22 C13 1.3(7) . . . . ?
C10 C21 C22 C17 -179.3(5) . . . . ?
C11 C10 C21 C20 -0.2(8) . . . . ?
C11 C10 C21 C22 -178.8(5) . . . . ?
C11 C12 C42 C43 -66.8(6) . . . . ?
C11 C12 C42 C47 112.7(5) . . . . ?
C12 C4 C5 O2 -12.0(8) . . . . ?
C12 C4 C5 N1 167.5(5) . . . . ?
C12 C42 C43 C44 -179.1(5) . . . . ?
C12 C42 C47 C46 179.4(5) . . . . ?
C13 C8 C9 C3 -178.5(4) . . . . ?
C13 C8 C9 C10 1.5(7) . . . . ?
C13 C14 C15 C16 0.7(8) . . . . ?
C13 C14 C15 C50 -176.7(5) . . . . ?
C14 C13 C22 C17 -2.5(7) . . . . ?
C14 C13 C22 C21 176.9(5) . . . . ?
C14 C15 C16 C17 -1.4(9) . . . . ?
C14 C15 C50 C51 34.6(8) . . . . ?
C14 C15 C50 C55 -146.6(6) . . . . ?
C15 C16 C17 C18 -175.9(6) . . . . ?
C15 C16 C17 C22 0.1(9) . . . . ?
C15 C50 C51 C52 177.2(5) . . . . ?
C15 C50 C55 C54 -176.0(5) . . . . ?
C16 C15 C50 C51 -142.7(6) . . . . ?
C16 C15 C50 C55 36.1(8) . . . . ?
C16 C17 C18 C19 176.7(6) . . . . ?
C16 C17 C22 C13 1.9(8) . . . . ?
C16 C17 C22 C21 -177.5(5) . . . . ?
C17 C18 C19 C20 -0.3(9) . . . . ?
C17 C18 C19 C58 -178.1(6) . . . . ?
C18 C17 C22 C13 177.9(5) . . . . ?
C18 C17 C22 C21 -1.5(8) . . . . ?
C18 C19 C20 C21 0.9(9) . . . . ?
C18 C19 C58 C59 -42.8(8) . . . . ?
C18 C19 C58 C63 136.4(7) . . . . ?
C19 C20 C21 C10 179.6(5) . . . . ?
C19 C20 C21 C22 -1.7(8) . . . . ?
C19 C58 C59 C60 178.7(6) . . . . ?
C19 C58 C63 C62 -178.2(6) . . . . ?
C20 C19 C58 C59 139.4(6) . . . . ?
C20 C19 C58 C63 -41.4(9) . . . . ?
C20 C21 C22 C13 -177.4(5) . . . . ?
C20 C21 C22 C17 1.9(8) . . . . ?
C21 C10 C11 C12 176.3(4) . . . . ?
C22 C13 C14 C15 1.3(8) . . . . ?
C22 C17 C18 C19 0.7(9) . . . . ?
C23 N1 C1 O1 -19.6(8) . . . . ?
C23 N1 C1 C2 162.8(5) . . . . ?
C23 N1 C5 O2 18.3(8) . . . . ?
C23 N1 C5 C4 -161.1(5) . . . . ?
C23 C24A C25A C26A 178.7(15) . . . . ?
C23 C24B C25B C26B 174.4(13) . . . . ?
C23 C29A C30A C31A -174(2) . . . . ?
C23 C29B C30B C31B 172.2(18) . . . . ?
C24A C23 C29A C30A 126.7(16) . . . . ?
C24A C25A C26A C27A -179.7(19) . . . . ?
C24B C23 C29B C30B -126(2) . . . . ?
C24B C25B C26B C27B -76(2) . . . . ?
C25A C26A C27A C28A -170(2) . . . . ?
C25B C26B C27B C28B -171(2) . . . . ?
C29A C23 C24A C25A 122.4(15) . . . . ?
C29A C30A C31A C32A -127(5) . . . . ?
C29B C23 C24B C25B -151.9(14) . . . . ?
C29B C30B C31B C32B 127(3) . . . . ?
C30A C31A C32A C33A -154(4) . . . . ?
C30B C31B C32B C33B 138(3) . . . . ?
C34 C6 C7 C8 175.0(5) . . . . ?
C34 C35 C36 O3 179.0(5) . . . . ?
C34 C35 C36 C37 3.0(8) . . . . ?
C35 C34 C39 C38 4.7(8) . . . . ?
C35 C36 C37 C38 -0.7(8) . . . . ?
C36 C37 C38 O4 179.1(5) . . . . ?
C36 C37 C38 C39 0.2(8) . . . . ?
C37 C38 C39 C34 -2.1(8) . . . . ?
C39 C34 C35 C36 -5.1(8) . . . . ?
C40 O3 C36 C35 178.7(6) . . . . ?
C40 O3 C36 C37 -5.5(9) . . . . ?
C41 O4 C38 C37 -175.7(5) . . . . ?
C41 O4 C38 C39 3.2(8) . . . . ?
C42 C43 C44 O5 178.9(5) . . . . ?
C42 C43 C44 C45 -1.3(8) . . . . ?
C43 C42 C47 C46 -1.0(8) . . . . ?
C43 C44 C45 C46 0.8(8) . . . . ?
C44 C45 C46 O6 -179.8(5) . . . . ?
C44 C45 C46 C47 -0.5(8) . . . . ?
C45 C46 C47 C42 0.6(8) . . . . ?
C47 C42 C43 C44 1.4(8) . . . . ?
C48 O5 C44 C43 -165.5(6) . . . . ?
C48 O5 C44 C45 14.7(8) . . . . ?
C49 O6 C46 C45 -173.1(5) . . . . ?
C49 O6 C46 C47 7.7(8) . . . . ?
C50 C15 C16 C17 176.0(5) . . . . ?
C50 C51 C52 C53 -0.9(9) . . . . ?
C50 C51 C52 C56 179.5(6) . . . . ?
C51 C50 C55 C54 2.8(9) . . . . ?
C51 C52 C53 C54 2.0(9) . . . . ?
C51 C52 C56 F1A -11.6(12) . . . . ?
C51 C52 C56 F1B 11.5(12) . . . . ?
C51 C52 C56 F2A -135.8(8) . . . . ?
C51 C52 C56 F2B -97.7(8) . . . . ?
C51 C52 C56 F3A 110.7(8) . . . . ?
C51 C52 C56 F3B 154.9(9) . . . . ?
C52 C53 C54 C55 -0.8(9) . . . . ?
C52 C53 C54 C57 177.6(6) . . . . ?
C53 C52 C56 F1A 168.8(9) . . . . ?
C53 C52 C56 F1B -168.1(9) . . . . ?
C53 C52 C56 F2A 44.6(10) . . . . ?
C53 C52 C56 F2B 82.7(8) . . . . ?
C53 C52 C56 F3A -68.9(9) . . . . ?
C53 C52 C56 F3B -24.7(12) . . . . ?
C53 C54 C55 C50 -1.6(9) . . . . ?
C53 C54 C57 F4A -55.2(14) . . . . ?
C53 C54 C57 F4B -79.3(8) . . . . ?
C53 C54 C57 F5A 69.2(12) . . . . ?
C53 C54 C57 F5B 34.0(10) . . . . ?
C53 C54 C57 F6A -178.1(11) . . . . ?
C53 C54 C57 F6B 164.0(7) . . . . ?
C55 C50 C51 C52 -1.6(9) . . . . ?
C55 C54 C57 F4A 123.3(13) . . . . ?
C55 C54 C57 F4B 99.1(8) . . . . ?
C55 C54 C57 F5A -112.4(12) . . . . ?
C55 C54 C57 F5B -147.6(7) . . . . ?
C55 C54 C57 F6A 0.3(13) . . . . ?
C55 C54 C57 F6B -17.5(10) . . . . ?
C56 C52 C53 C54 -178.4(6) . . . . ?
C57 C54 C55 C50 -179.9(6) . . . . ?
C58 C19 C20 C21 178.7(5) . . . . ?
C58 C59 C60 C61 0.1(10) . . . . ?
C58 C59 C60 C65 178.8(6) . . . . ?
C59 C58 C63 C62 0.9(10) . . . . ?
C59 C60 C61 C62 -0.1(10) . . . . ?
C59 C60 C65 F10A 37.1(19) . . . . ?
C59 C60 C65 F10B 10.5(15) . . . . ?
C59 C60 C65 F11A 157(2) . . . . ?
C59 C60 C65 F11B 129.2(12) . . . . ?
C59 C60 C65 F12A -81.0(19) . . . . ?
C59 C60 C65 F12B -111.3(18) . . . . ?
C60 C61 C62 C63 0.5(10) . . . . ?
C60 C61 C62 C64 -178.8(7) . . . . ?
C61 C60 C65 F10A -144.2(18) . . . . ?
C61 C60 C65 F10B -170.8(14) . . . . ?
C61 C60 C65 F11A -24(2) . . . . ?
C61 C60 C65 F11B -52.1(13) . . . . ?
C61 C60 C65 F12A 97.7(19) . . . . ?
C61 C60 C65 F12B 67.4(19) . . . . ?
C61 C62 C63 C58 -0.9(10) . . . . ?
C61 C62 C64 F7A 171.9(11) . . . . ?
C61 C62 C64 F7B -167.4(10) . . . . ?
C61 C62 C64 F8A -74.0(10) . . . . ?
C61 C62 C64 F8B -47.0(13) . . . . ?
C61 C62 C64 F9A 29.2(13) . . . . ?
C61 C62 C64 F9B 75.5(11) . . . . ?
C63 C58 C59 C60 -0.5(9) . . . . ?
C63 C62 C64 F7A -7.4(15) . . . . ?
C63 C62 C64 F7B 13.3(13) . . . . ?
C63 C62 C64 F8A 106.7(9) . . . . ?
C63 C62 C64 F8B 133.7(10) . . . . ?
C63 C62 C64 F9A -150.1(10) . . . . ?
C63 C62 C64 F9B -103.8(10) . . . . ?
C64 C62 C63 C58 178.4(7) . . . . ?
C65 C60 C61 C62 -178.8(7) . . . . ?

loop_
_smtbx_masks_void_nr
_smtbx_masks_void_average_x
_smtbx_masks_void_average_y
_smtbx_masks_void_average_z
_smtbx_masks_void_volume
_smtbx_masks_void_count_electrons
_smtbx_masks_void_content
1 0.000 0.000 0.000 506.7 147.4 '15 H2O'
2 0.000 0.500 0.500 506.7 147.4 '15 H2O'
